data_2226043
loop_
_publ_author_name
'Wang, Bo'

_publ_section_title
;
 (Ferrocenylmethyl)dimethylammonium bromide
;
_journal_coeditor_code BI2381
_journal_issue 6
_journal_name_full 'Acta Crystallographica Section E'
_journal_page_first m686
_journal_paper_doi 10.1107/S1600536810018453
_journal_volume 66
_journal_year 2010
_chemical_formula_iupac '[Fe (C5 H5) (C8 H13 N)] Br'
_chemical_formula_moiety 'C13 H18 Fe N, Br'
_chemical_formula_sum 'C13 H18 Br Fe N'
_chemical_formula_weight 324.04
_chemical_melting_point 457
_chemical_name_systematic
;
(Ferrocenylmethyl)dimethylammonium bromide
;
_space_group_IT_number 33
_symmetry_cell_setting orthorhombic
_symmetry_space_group_name_Hall 'P 2c -2n'
_symmetry_space_group_name_H-M 'P n a 21'
_atom_sites_solution_hydrogens geom
_atom_sites_solution_primary direct
_atom_sites_solution_secondary difmap
_audit_creation_method SHELXL-97
_cell_angle_alpha 90.00
_cell_angle_beta 90.00
_cell_angle_gamma 90.00
_cell_formula_units_Z 4
_cell_length_a 21.393(4)
_cell_length_b 5.9296(12)
_cell_length_c 10.798(2)
_cell_measurement_reflns_used 6130
_cell_measurement_temperature 298(2)
_cell_measurement_theta_max 27.63
_cell_measurement_theta_min 3.43
_cell_volume 1369.7(5)
_computing_cell_refinement 'CrystalClear (Rigaku 2005)'
_computing_data_collection 'CrystalClear (Rigaku 2005)'
_computing_data_reduction 'CrystalClear (Rigaku 2005)'
_computing_molecular_graphics 'SHELXTL (Sheldrick, 2008)'
_computing_publication_material 'PRPKAPPA (Ferguson, 1999)'
_computing_structure_refinement 'SHELXL97 (Sheldrick, 2008)'
_computing_structure_solution 'SHELXS97 (Sheldrick, 2008)'
_diffrn_ambient_temperature 298(2)
_diffrn_measured_fraction_theta_full 0.999
_diffrn_measured_fraction_theta_max 0.999
_diffrn_measurement_device_type 'Rigaku SCXmini'
_diffrn_measurement_method '\w scans'
_diffrn_radiation_monochromator graphite
_diffrn_radiation_source 'fine-focus sealed tube'
_diffrn_radiation_type MoK\a
_diffrn_radiation_wavelength 0.71073
_diffrn_reflns_av_R_equivalents 0.0558
_diffrn_reflns_av_sigmaI/netI 0.0566
_diffrn_reflns_limit_h_max 27
_diffrn_reflns_limit_h_min -27
_diffrn_reflns_limit_k_max 7
_diffrn_reflns_limit_k_min -7
_diffrn_reflns_limit_l_max 14
_diffrn_reflns_limit_l_min -14
_diffrn_reflns_number 13217
_diffrn_reflns_theta_full 27.45
_diffrn_reflns_theta_max 27.45
_diffrn_reflns_theta_min 3.57
_diffrn_standards_number 0
_exptl_absorpt_coefficient_mu 3.992
_exptl_absorpt_correction_T_max 0.468
_exptl_absorpt_correction_T_min 0.450
_exptl_absorpt_correction_type multi-scan
_exptl_absorpt_process_details 'CrystalClear (Rigaku, 2005)'
_exptl_crystal_colour yellow
_exptl_crystal_density_diffrn 1.571
_exptl_crystal_density_method 'not measured'
_exptl_crystal_description prism
_exptl_crystal_F_000 656
_exptl_crystal_size_max 0.20
_exptl_crystal_size_mid 0.20
_exptl_crystal_size_min 0.20
_refine_diff_density_max 0.283
_refine_diff_density_min -0.508
_refine_ls_abs_structure_details 'Flack (1983), 1474 Friedel pairs'
_refine_ls_abs_structure_Flack 0.011(12)
_refine_ls_extinction_method none
_refine_ls_goodness_of_fit_ref 1.079
_refine_ls_hydrogen_treatment constr
_refine_ls_matrix_type full
_refine_ls_number_parameters 147
_refine_ls_number_reflns 3117
_refine_ls_number_restraints 1
_refine_ls_restrained_S_all 1.078
_refine_ls_R_factor_all 0.0480
_refine_ls_R_factor_gt 0.0376
_refine_ls_shift/su_max 0.000
_refine_ls_shift/su_mean 0.000
_refine_ls_structure_factor_coef Fsqd
_refine_ls_weighting_details 'calc w=1/[\s^2^(Fo^2^)+(0.0233P)^2^] where P=(Fo^2^+2Fc^2^)/3'
_refine_ls_weighting_scheme calc
_refine_ls_wR_factor_gt 0.0743
_refine_ls_wR_factor_ref 0.0778
_reflns_number_gt 2638
_reflns_number_total 3117
_reflns_threshold_expression I>2\s(I)
_cod_data_source_file bi2381.cif
_cod_data_source_block I
_cod_database_code 2226043
_cod_database_fobs_code 2226043

loop_
_symmetry_equiv_pos_as_xyz
'x, y, z'
'-x, -y, z+1/2'
'x+1/2, -y+1/2, z'
'-x+1/2, y+1/2, z+1/2'

loop_
_atom_site_type_symbol
_atom_site_label
_atom_site_fract_x
_atom_site_fract_y
_atom_site_fract_z
_atom_site_U_iso_or_equiv
_atom_site_adp_type
_atom_site_calc_flag
_atom_site_refinement_flags
_atom_site_occupancy
_atom_site_disorder_assembly
_atom_site_disorder_group
Br Br1 0.56302(2) 0.12331(6) 0.47649(4) 0.05861(15) Uani d . 1 . .
Fe Fe1 0.31150(2) 0.40436(7) 0.28011(5) 0.03551(13) Uani d . 1 . .
N N1 0.51727(12) 0.3869(4) 0.2374(3) 0.0333(7) Uani d . 1 . .
H H1A 0.5230 0.3024 0.3069 0.040 Uiso calc R 1 . .
C C1 0.40534(14) 0.4348(5) 0.2980(3) 0.0309(7) Uani d . 1 . .
C C2 0.38089(16) 0.2954(6) 0.3942(3) 0.0383(8) Uani d . 1 . .
H H2A 0.3922 0.1379 0.4103 0.046 Uiso calc R 1 . .
C C3 0.33669(18) 0.4253(7) 0.4615(4) 0.0472(10) Uani d . 1 . .
H H3A 0.3119 0.3727 0.5321 0.057 Uiso calc R 1 . .
C C4 0.33448(18) 0.6430(6) 0.4089(4) 0.0462(10) Uani d . 1 . .
H H4A 0.3078 0.7677 0.4364 0.055 Uiso calc R 1 . .
C C5 0.37663(15) 0.6481(5) 0.3083(3) 0.0351(8) Uani d . 1 . .
H H5A 0.3843 0.7777 0.2541 0.042 Uiso calc R 1 . .
C C6 0.22327(19) 0.2783(10) 0.2675(5) 0.0724(14) Uani d . 1 . .
H H6A 0.1959 0.2412 0.3375 0.087 Uiso calc R 1 . .
C C7 0.22629(19) 0.4831(8) 0.2085(4) 0.0591(12) Uani d . 1 . .
H H7A 0.2016 0.6166 0.2302 0.071 Uiso calc R 1 . .
C C8 0.2691(2) 0.4729(9) 0.1167(4) 0.0666(13) Uani d . 1 . .
H H8A 0.2801 0.5962 0.0603 0.080 Uiso calc R 1 . .
C C9 0.2945(2) 0.2549(12) 0.1143(6) 0.0845(19) Uani d . 1 . .
H H9A 0.3258 0.1978 0.0560 0.101 Uiso calc R 1 . .
C C10 0.2658(3) 0.1322(7) 0.2113(7) 0.090(2) Uani d . 1 . .
H H10A 0.2732 -0.0262 0.2328 0.108 Uiso calc R 1 . .
C C11 0.44972(15) 0.3637(6) 0.2002(4) 0.0357(9) Uani d . 1 . .
H H11A 0.4424 0.4538 0.1266 0.043 Uiso calc R 1 . .
H H11B 0.4415 0.2074 0.1790 0.043 Uiso calc R 1 . .
C C12 0.55769(16) 0.2923(9) 0.1398(4) 0.0611(12) Uani d . 1 . .
H H12A 0.5456 0.1393 0.1235 0.092 Uiso calc R 1 . .
H H12B 0.6004 0.2960 0.1668 0.092 Uiso calc R 1 . .
H H12C 0.5533 0.3802 0.0657 0.092 Uiso calc R 1 . .
C C13 0.5351(2) 0.6194(5) 0.2675(5) 0.0614(12) Uani d . 1 . .
H H13A 0.5786 0.6242 0.2893 0.092 Uiso calc R 1 . .
H H13B 0.5104 0.6720 0.3360 0.092 Uiso calc R 1 . .
H H13C 0.5278 0.7143 0.1969 0.092 Uiso calc R 1 . .

loop_
_atom_site_aniso_label
_atom_site_aniso_U_11
_atom_site_aniso_U_22
_atom_site_aniso_U_33
_atom_site_aniso_U_12
_atom_site_aniso_U_13
_atom_site_aniso_U_23
Br1 0.0834(3) 0.0501(2) 0.0424(2) 0.0079(2) -0.0100(2) 0.0080(2)
Fe1 0.0313(2) 0.0357(3) 0.0395(3) -0.00206(18) -0.0070(3) -0.0036(3)
N1 0.0348(16) 0.0343(16) 0.0308(16) 0.0011(11) -0.0007(12) 0.0048(12)
C1 0.0279(15) 0.0322(16) 0.032(2) -0.0026(13) -0.0029(15) -0.0051(15)
C2 0.036(2) 0.039(2) 0.040(2) -0.0068(16) -0.0095(17) 0.0043(17)
C3 0.037(2) 0.072(3) 0.033(2) -0.0095(18) 0.0045(18) 0.000(2)
C4 0.037(2) 0.051(3) 0.050(2) 0.0009(16) -0.0006(19) -0.0205(19)
C5 0.0353(18) 0.0278(18) 0.042(2) -0.0027(12) -0.0022(16) -0.0036(15)
C6 0.040(2) 0.103(4) 0.074(4) -0.030(3) -0.024(3) 0.007(3)
C7 0.046(2) 0.063(3) 0.068(3) 0.013(2) -0.023(2) -0.007(3)
C8 0.068(3) 0.080(4) 0.051(3) -0.008(3) -0.024(2) 0.008(3)
C9 0.049(3) 0.128(5) 0.076(4) 0.016(3) -0.031(3) -0.064(4)
C10 0.091(4) 0.034(3) 0.145(6) -0.013(3) -0.078(4) -0.002(3)
C11 0.0324(19) 0.040(2) 0.035(2) 0.0025(14) -0.0033(15) -0.0050(15)
C12 0.042(2) 0.089(3) 0.053(3) 0.000(2) 0.016(2) -0.001(3)
C13 0.054(2) 0.054(3) 0.077(4) -0.0162(17) -0.010(3) 0.003(3)

loop_
_atom_type_symbol
_atom_type_description
_atom_type_scat_dispersion_real
_atom_type_scat_dispersion_imag
_atom_type_scat_source
C C 0.0033 0.0016 'International Tables Vol C Tables 4.2.6.8 and 6.1.1.4'
H H 0.0000 0.0000 'International Tables Vol C Tables 4.2.6.8 and 6.1.1.4'
Br Br -0.2901 2.4595 'International Tables Vol C Tables 4.2.6.8 and 6.1.1.4'
Fe Fe 0.3463 0.8444 'International Tables Vol C Tables 4.2.6.8 and 6.1.1.4'
N N 0.0061 0.0033 'International Tables Vol C Tables 4.2.6.8 and 6.1.1.4'

loop_
_geom_angle_atom_site_label_1
_geom_angle_atom_site_label_2
_geom_angle_atom_site_label_3
_geom_angle_site_symmetry_1
_geom_angle_site_symmetry_3
_geom_angle
_geom_angle_publ_flag
C1 Fe1 C8 . . 120.62(19) ?
C1 Fe1 C10 . . 125.8(2) ?
C8 Fe1 C10 . . 67.9(2) ?
C1 Fe1 C5 . . 40.70(12) ?
C8 Fe1 C5 . . 107.17(17) ?
C10 Fe1 C5 . . 162.2(3) ?
C1 Fe1 C9 . . 107.51(17) ?
C8 Fe1 C9 . . 40.4(2) ?
C10 Fe1 C9 . . 40.8(2) ?
C5 Fe1 C9 . . 124.5(2) ?
C1 Fe1 C7 . . 154.72(18) ?
C8 Fe1 C7 . . 38.89(18) ?
C10 Fe1 C7 . . 67.12(19) ?
C5 Fe1 C7 . . 120.56(16) ?
C9 Fe1 C7 . . 66.71(19) ?
C1 Fe1 C2 . . 41.15(14) ?
C8 Fe1 C2 . . 156.64(19) ?
C10 Fe1 C2 . . 108.73(17) ?
C5 Fe1 C2 . . 68.57(13) ?
C9 Fe1 C2 . . 121.73(19) ?
C7 Fe1 C2 . . 163.11(19) ?
C1 Fe1 C6 . . 163.51(19) ?
C8 Fe1 C6 . . 66.4(2) ?
C10 Fe1 C6 . . 40.2(2) ?
C5 Fe1 C6 . . 155.2(2) ?
C9 Fe1 C6 . . 67.3(2) ?
C7 Fe1 C6 . . 39.44(19) ?
C2 Fe1 C6 . . 126.91(19) ?
C1 Fe1 C3 . . 68.90(15) ?
C8 Fe1 C3 . . 160.9(2) ?
C10 Fe1 C3 . . 121.9(2) ?
C5 Fe1 C3 . . 68.31(15) ?
C9 Fe1 C3 . . 157.3(2) ?
C7 Fe1 C3 . . 126.08(18) ?
C2 Fe1 C3 . . 40.84(15) ?
C6 Fe1 C3 . . 109.4(2) ?
C1 Fe1 C4 . . 68.57(14) ?
C8 Fe1 C4 . . 124.18(19) ?
C10 Fe1 C4 . . 156.4(3) ?
C5 Fe1 C4 . . 40.55(15) ?
C9 Fe1 C4 . . 160.9(3) ?
C7 Fe1 C4 . . 108.37(17) ?
C2 Fe1 C4 . . 68.43(15) ?
C6 Fe1 C4 . . 121.5(2) ?
C3 Fe1 C4 . . 40.46(15) ?
C13 N1 C12 . . 111.3(3) ?
C13 N1 C11 . . 113.2(3) ?
C12 N1 C11 . . 109.7(3) ?
C13 N1 H1A . . 107.5 ?
C12 N1 H1A . . 107.5 ?
C11 N1 H1A . . 107.5 ?
C5 C1 C2 . . 107.6(3) ?
C5 C1 C11 . . 126.2(3) ?
C2 C1 C11 . . 126.1(3) ?
C5 C1 Fe1 . . 69.86(18) ?
C2 C1 Fe1 . . 69.78(18) ?
C11 C1 Fe1 . . 122.8(2) ?
C3 C2 C1 . . 107.6(3) ?
C3 C2 Fe1 . . 69.6(2) ?
C1 C2 Fe1 . . 69.07(19) ?
C3 C2 H2A . . 126.2 ?
C1 C2 H2A . . 126.2 ?
Fe1 C2 H2A . . 126.2 ?
C4 C3 C2 . . 108.2(3) ?
C4 C3 Fe1 . . 70.1(2) ?
C2 C3 Fe1 . . 69.5(2) ?
C4 C3 H3A . . 125.9 ?
C2 C3 H3A . . 125.9 ?
Fe1 C3 H3A . . 125.9 ?
C3 C4 C5 . . 107.9(3) ?
C3 C4 Fe1 . . 69.4(2) ?
C5 C4 Fe1 . . 69.2(2) ?
C3 C4 H4A . . 126.0 ?
C5 C4 H4A . . 126.0 ?
Fe1 C4 H4A . . 126.0 ?
C1 C5 C4 . . 108.6(3) ?
C1 C5 Fe1 . . 69.44(16) ?
C4 C5 Fe1 . . 70.24(19) ?
C1 C5 H5A . . 125.7 ?
C4 C5 H5A . . 125.7 ?
Fe1 C5 H5A . . 125.7 ?
C7 C6 C10 . . 108.5(5) ?
C7 C6 Fe1 . . 70.3(2) ?
C10 C6 Fe1 . . 69.7(2) ?
C7 C6 H6A . . 125.8 ?
C10 C6 H6A . . 125.8 ?
Fe1 C6 H6A . . 125.8 ?
C8 C7 C6 . . 109.4(5) ?
C8 C7 Fe1 . . 70.2(2) ?
C6 C7 Fe1 . . 70.3(2) ?
C8 C7 H7A . . 125.3 ?
C6 C7 H7A . . 125.3 ?
Fe1 C7 H7A . . 125.3 ?
C7 C8 C9 . . 108.5(5) ?
C7 C8 Fe1 . . 70.9(3) ?
C9 C8 Fe1 . . 70.0(3) ?
C7 C8 H8A . . 125.7 ?
C9 C8 H8A . . 125.7 ?
Fe1 C8 H8A . . 125.7 ?
C8 C9 C10 . . 107.0(5) ?
C8 C9 Fe1 . . 69.6(3) ?
C10 C9 Fe1 . . 69.5(3) ?
C8 C9 H9A . . 126.5 ?
C10 C9 H9A . . 126.5 ?
Fe1 C9 H9A . . 126.5 ?
C6 C10 C9 . . 106.6(4) ?
C6 C10 Fe1 . . 70.1(3) ?
C9 C10 Fe1 . . 69.7(2) ?
C6 C10 H10A . . 126.7 ?
C9 C10 H10A . . 126.7 ?
Fe1 C10 H10A . . 126.7 ?
C1 C11 N1 . . 113.4(3) ?
C1 C11 H11A . . 108.9 ?
N1 C11 H11A . . 108.9 ?
C1 C11 H11B . . 108.9 ?
N1 C11 H11B . . 108.9 ?
H11A C11 H11B . . 107.7 ?
N1 C12 H12A . . 109.5 ?
N1 C12 H12B . . 109.5 ?
H12A C12 H12B . . 109.5 ?
N1 C12 H12C . . 109.5 ?
H12A C12 H12C . . 109.5 ?
H12B C12 H12C . . 109.5 ?
N1 C13 H13A . . 109.5 ?
N1 C13 H13B . . 109.5 ?
H13A C13 H13B . . 109.5 ?
N1 C13 H13C . . 109.5 ?
H13A C13 H13C . . 109.5 ?
H13B C13 H13C . . 109.5 ?

loop_
_geom_bond_atom_site_label_1
_geom_bond_atom_site_label_2
_geom_bond_site_symmetry_2
_geom_bond_distance
_geom_bond_publ_flag
Fe1 C1 . 2.025(3) ?
Fe1 C8 . 2.025(4) ?
Fe1 C10 . 2.029(4) ?
Fe1 C5 . 2.031(3) ?
Fe1 C9 . 2.031(5) ?
Fe1 C7 . 2.034(4) ?
Fe1 C2 . 2.034(3) ?
Fe1 C6 . 2.035(4) ?
Fe1 C3 . 2.035(4) ?
Fe1 C4 . 2.044(4) ?
N1 C13 . 1.467(4) ?
N1 C12 . 1.474(5) ?
N1 C11 . 1.506(4) ?
N1 H1A . 0.910 ?
C1 C5 . 1.410(4) ?
C1 C2 . 1.427(5) ?
C1 C11 . 1.482(5) ?
C2 C3 . 1.420(5) ?
C2 H2A . 0.980 ?
C3 C4 . 1.411(5) ?
C3 H3A . 0.980 ?
C4 C5 . 1.412(5) ?
C4 H4A . 0.980 ?
C5 H5A . 0.980 ?
C6 C7 . 1.373(7) ?
C6 C10 . 1.395(8) ?
C6 H6A . 0.980 ?
C7 C8 . 1.351(6) ?
C7 H7A . 0.980 ?
C8 C9 . 1.402(7) ?
C8 H8A . 0.980 ?
C9 C10 . 1.416(8) ?
C9 H9A . 0.980 ?
C10 H10A . 0.980 ?
C11 H11A . 0.970 ?
C11 H11B . 0.970 ?
C12 H12A . 0.960 ?
C12 H12B . 0.960 ?
C12 H12C . 0.960 ?
C13 H13A . 0.960 ?
C13 H13B . 0.960 ?
C13 H13C . 0.960 ?

loop_
_geom_hbond_atom_site_label_D
_geom_hbond_atom_site_label_H
_geom_hbond_atom_site_label_A
_geom_hbond_site_symmetry_A
_geom_hbond_distance_DH
_geom_hbond_distance_HA
_geom_hbond_distance_DA
_geom_hbond_angle_DHA
N1 H1A Br1 . 0.91 2.28 3.172(3) 165.4
